data_2229254
loop_
_publ_author_name
'Osyanin, Vitaly A.'
'Ivleva, Elena A.'
'Rybakov, Victor B.'
'Klimochkin, Yurij N.'

_publ_section_title
;
 2-(4-Methoxyphenyl)-4<i>H</i>-1,3,2-benzoxathiaphosphinine 2-sulfide
;
_journal_coeditor_code VM2065
_journal_issue 2
_journal_name_full 'Acta Crystallographica Section E'
_journal_page_first o388
_journal_page_last o389
_journal_paper_doi 10.1107/S1600536810053146
_journal_volume 67
_journal_year 2011
_chemical_formula_iupac 'C14 H13 O2 P S2'
_chemical_formula_moiety 'C14 H13 O2 P S2'
_chemical_formula_sum 'C14 H13 O2 P S2'
_chemical_formula_weight 308.35
_chemical_melting_point_gt 357
_chemical_melting_point_lt 358
_chemical_name_systematic
;
2-(4-Methoxyphenyl)-4<i>H</i>-1,3,2-benzoxathiaphosphinine 2-sulfide
;
_space_group_IT_number 2
_symmetry_cell_setting triclinic
_symmetry_space_group_name_Hall '-P 1'
_symmetry_space_group_name_H-M 'P -1'
_atom_sites_solution_hydrogens geom
_atom_sites_solution_primary direct
_atom_sites_solution_secondary difmap
_audit_creation_method SHELXL97
_cell_angle_alpha 94.322(4)
_cell_angle_beta 91.121(4)
_cell_angle_gamma 111.675(4)
_cell_formula_units_Z 4
_cell_length_a 10.0548(5)
_cell_length_b 10.0804(5)
_cell_length_c 14.8913(7)
_cell_measurement_reflns_used 11905
_cell_measurement_temperature 150(2)
_cell_measurement_theta_max 67.2294
_cell_measurement_theta_min 2.9775
_cell_volume 1396.79(12)
_computing_cell_refinement '<i>CrysAlis PRO</i> (Oxford Diffraction, 2010)'
_computing_data_collection '<i>CrysAlis PRO</i> (Oxford Diffraction, 2010)'
_computing_data_reduction '<i>CrysAlis PRO</i> (Oxford Diffraction, 2010)'
_computing_molecular_graphics '<i>ORTEP-3</i> (Farrugia, 1997)'
_computing_publication_material '<i>OLEX2</i> (Dolomanov <i>et al.</i>, 2009)'
_computing_structure_refinement '<i>SHELXL97</i> (Sheldrick, 2008)'
_computing_structure_solution '<i>OLEX2</i> (Dolomanov <i>et al.</i>, 2009)'
_diffrn_ambient_temperature 150(2)
_diffrn_measured_fraction_theta_full 0.983
_diffrn_measured_fraction_theta_max 0.983
_diffrn_measurement_device_type 'Oxford Diffraction Xcalibur Atlas Gemini ultra'
_diffrn_measurement_method \w
_diffrn_radiation_monochromator mirror
_diffrn_radiation_source 'fine-focus sealed tube'
_diffrn_radiation_type 'Cu K\a'
_diffrn_radiation_wavelength 1.54184
_diffrn_reflns_av_R_equivalents 0.0506
_diffrn_reflns_av_sigmaI/netI 0.0335
_diffrn_reflns_limit_h_max 12
_diffrn_reflns_limit_h_min -12
_diffrn_reflns_limit_k_max 12
_diffrn_reflns_limit_k_min -11
_diffrn_reflns_limit_l_max 17
_diffrn_reflns_limit_l_min -17
_diffrn_reflns_number 27233
_diffrn_reflns_theta_full 67.36
_diffrn_reflns_theta_max 67.36
_diffrn_reflns_theta_min 2.98
_diffrn_standards_decay_% 0
_diffrn_standards_interval_count 0
_diffrn_standards_interval_time 0
_diffrn_standards_number 0
_exptl_absorpt_coefficient_mu 4.495
_exptl_absorpt_correction_T_max 0.816
_exptl_absorpt_correction_T_min 0.499
_exptl_absorpt_correction_type analytical
_exptl_absorpt_process_details
;
[<i>CrysAlis PRO</i> (Oxford Diffraction, 2010); based on expressions
derived
by Clark & Reid (1995)]
;
_exptl_crystal_colour Colourless
_exptl_crystal_density_diffrn 1.466
_exptl_crystal_density_method 'not measured'
_exptl_crystal_description Prism
_exptl_crystal_F_000 640
_exptl_crystal_size_max 0.197
_exptl_crystal_size_mid 0.135
_exptl_crystal_size_min 0.046
_refine_diff_density_max 0.375
_refine_diff_density_min -0.276
_refine_ls_extinction_method none
_refine_ls_goodness_of_fit_ref 1.047
_refine_ls_hydrogen_treatment constr
_refine_ls_matrix_type full
_refine_ls_number_parameters 345
_refine_ls_number_reflns 4926
_refine_ls_number_restraints 0
_refine_ls_restrained_S_all 1.047
_refine_ls_R_factor_all 0.0412
_refine_ls_R_factor_gt 0.0313
_refine_ls_shift/su_max 0.001
_refine_ls_shift/su_mean 0.000
_refine_ls_structure_factor_coef Fsqd
_refine_ls_weighting_details 'calc w=1/[\s^2^(Fo^2^)+(0.0361P)^2^+0.5302P] where P=(Fo^2^+2Fc^2^)/3'
_refine_ls_weighting_scheme calc
_refine_ls_wR_factor_gt 0.0737
_refine_ls_wR_factor_ref 0.0777
_reflns_number_gt 4175
_reflns_number_total 4926
_reflns_threshold_expression I>2\s(I)
_cod_data_source_file vm2065.cif
_cod_data_source_block I
_cod_database_code 2229254
_cod_database_fobs_code 2229254

loop_
_symmetry_equiv_pos_as_xyz
'x, y, z'
'-x, -y, -z'

loop_
_atom_site_type_symbol
_atom_site_label
_atom_site_fract_x
_atom_site_fract_y
_atom_site_fract_z
_atom_site_U_iso_or_equiv
_atom_site_adp_type
_atom_site_calc_flag
_atom_site_refinement_flags
_atom_site_occupancy
_atom_site_disorder_assembly
_atom_site_disorder_group
O O1a 0.02926(16) 0.29773(15) -0.14746(10) 0.0277(3) Uani d . 1 . .
P P2a 0.15135(6) 0.24002(6) -0.11687(3) 0.02317(13) Uani d . 1 . .
S S3a 0.04617(6) 0.01896(6) -0.12506(4) 0.02639(13) Uani d . 1 . .
C C4a -0.1381(2) 0.0133(2) -0.12138(15) 0.0292(5) Uani d . 1 . .
H H4a1 -0.2060 -0.0876 -0.1243 0.035 Uiso calc R 1 . .
H H4a2 -0.1500 0.0630 -0.0640 0.035 Uiso calc R 1 . .
C C5a -0.1703(2) 0.0843(2) -0.19912(14) 0.0267(5) Uani d . 1 . .
C C6a -0.0826(2) 0.2236(2) -0.21191(14) 0.0250(5) Uani d . 1 . .
C C7a -0.1048(2) 0.2957(3) -0.28197(15) 0.0301(5) Uani d . 1 . .
H H7a -0.0420 0.3910 -0.2891 0.036 Uiso calc R 1 . .
C C8a -0.2218(3) 0.2251(3) -0.34208(16) 0.0377(6) Uani d . 1 . .
H H8a -0.2404 0.2728 -0.3906 0.045 Uiso calc R 1 . .
C C9a -0.3108(3) 0.0866(3) -0.33152(17) 0.0415(6) Uani d . 1 . .
H H9a -0.3900 0.0392 -0.3732 0.050 Uiso calc R 1 . .
C C10a -0.2862(3) 0.0153(3) -0.26080(17) 0.0365(6) Uani d . 1 . .
H H10a -0.3481 -0.0805 -0.2543 0.044 Uiso calc R 1 . .
S S21a 0.32266(6) 0.29002(6) -0.18310(4) 0.02974(14) Uani d . 1 . .
C C11a 0.1791(2) 0.3094(2) -0.00060(14) 0.0236(4) Uani d . 1 . .
C C12a 0.3126(2) 0.3441(2) 0.04299(14) 0.0264(5) Uani d . 1 . .
H H12a 0.3898 0.3382 0.0093 0.032 Uiso calc R 1 . .
C C13a 0.3357(2) 0.3873(2) 0.13437(14) 0.0268(5) Uani d . 1 . .
H H13a 0.4278 0.4110 0.1631 0.032 Uiso calc R 1 . .
C C14a 0.2221(2) 0.3953(2) 0.18358(14) 0.0256(5) Uani d . 1 . .
C C15a 0.0881(2) 0.3626(2) 0.14060(15) 0.0274(5) Uani d . 1 . .
H H15a 0.0112 0.3697 0.1741 0.033 Uiso calc R 1 . .
C C16a 0.0669(2) 0.3200(2) 0.04959(15) 0.0266(5) Uani d . 1 . .
H H16a -0.0248 0.2977 0.0207 0.032 Uiso calc R 1 . .
O O14a 0.23190(17) 0.43446(17) 0.27326(10) 0.0320(4) Uani d . 1 . .
C C17a 0.3668(3) 0.4683(4) 0.32061(17) 0.0509(7) Uani d . 1 . .
H H17a 0.3959 0.3856 0.3137 0.076 Uiso calc R 1 . .
H H17b 0.3582 0.4921 0.3847 0.076 Uiso calc R 1 . .
H H17c 0.4390 0.5505 0.2959 0.076 Uiso calc R 1 . .
O O1b 0.33103(15) 0.89365(15) 0.58572(10) 0.0249(3) Uani d . 1 . .
P P2b 0.26816(6) 0.73662(6) 0.62048(4) 0.02184(13) Uani d . 1 . .
S S3b 0.05104(6) 0.66625(6) 0.59061(4) 0.02646(13) Uani d . 1 . .
C C4b 0.0279(2) 0.8259(2) 0.64340(15) 0.0277(5) Uani d . 1 . .
H H4b1 -0.0733 0.8152 0.6335 0.033 Uiso calc R 1 . .
H H4b2 0.0480 0.8318 0.7092 0.033 Uiso calc R 1 . .
C C5b 0.1228(2) 0.9638(2) 0.60826(13) 0.0236(4) Uani d . 1 . .
C C6b 0.2616(2) 0.9922(2) 0.58256(14) 0.0227(4) Uani d . 1 . .
C C7b 0.3455(2) 1.1212(2) 0.55097(15) 0.0275(5) Uani d . 1 . .
H H7b 0.4394 1.1363 0.5323 0.033 Uiso calc R 1 . .
C C8b 0.2900(3) 1.2277(2) 0.54712(16) 0.0325(5) Uani d . 1 . .
H H8b 0.3464 1.3171 0.5262 0.039 Uiso calc R 1 . .
C C9b 0.1529(3) 1.2042(2) 0.57358(15) 0.0316(5) Uani d . 1 . .
H H9b 0.1156 1.2779 0.5717 0.038 Uiso calc R 1 . .
C C10b 0.0702(2) 1.0739(2) 0.60266(14) 0.0280(5) Uani d . 1 . .
H H10b -0.0248 1.0582 0.6193 0.034 Uiso calc R 1 . .
S S21b 0.35029(6) 0.60954(6) 0.56361(4) 0.03111(14) Uani d . 1 . .
C C11b 0.2993(2) 0.7683(2) 0.74075(14) 0.0224(4) Uani d . 1 . .
C C12b 0.2885(2) 0.6534(2) 0.79025(15) 0.0278(5) Uani d . 1 . .
H H12b 0.2694 0.5616 0.7596 0.033 Uiso calc R 1 . .
C C13b 0.3052(2) 0.6707(2) 0.88353(15) 0.0274(5) Uani d . 1 . .
H H13b 0.2974 0.5916 0.9168 0.033 Uiso calc R 1 . .
C C14b 0.3335(2) 0.8054(2) 0.92778(14) 0.0251(5) Uani d . 1 . .
C C15b 0.3472(2) 0.9212(2) 0.87922(15) 0.0286(5) Uani d . 1 . .
H H15b 0.3687 1.0134 0.9099 0.034 Uiso calc R 1 . .
C C16b 0.3299(2) 0.9033(2) 0.78634(15) 0.0265(5) Uani d . 1 . .
H H16b 0.3387 0.9830 0.7534 0.032 Uiso calc R 1 . .
O O14b 0.34857(18) 0.83466(17) 1.01926(10) 0.0333(4) Uani d . 1 . .
C C17b 0.3349(3) 0.7191(3) 1.07348(15) 0.0344(5) Uani d . 1 . .
H H17d 0.2394 0.6441 1.0620 0.052 Uiso calc R 1 . .
H H17e 0.3481 0.7547 1.1374 0.052 Uiso calc R 1 . .
H H17f 0.4079 0.6794 1.0581 0.052 Uiso calc R 1 . .

loop_
_atom_site_aniso_label
_atom_site_aniso_U_11
_atom_site_aniso_U_22
_atom_site_aniso_U_33
_atom_site_aniso_U_12
_atom_site_aniso_U_13
_atom_site_aniso_U_23
O1a 0.0310(8) 0.0231(8) 0.0286(8) 0.0104(6) -0.0055(6) 0.0001(6)
P2a 0.0256(3) 0.0229(3) 0.0193(3) 0.0072(2) -0.0004(2) 0.0017(2)
S3a 0.0313(3) 0.0222(3) 0.0255(3) 0.0100(2) -0.0008(2) 0.0022(2)
C4a 0.0276(11) 0.0264(12) 0.0311(12) 0.0065(9) 0.0054(9) 0.0046(10)
C5a 0.0270(11) 0.0287(12) 0.0253(11) 0.0116(9) 0.0051(9) 0.0018(9)
C6a 0.0251(11) 0.0292(12) 0.0224(11) 0.0127(9) -0.0002(8) -0.0014(9)
C7a 0.0344(12) 0.0346(13) 0.0268(12) 0.0186(10) 0.0044(9) 0.0052(10)
C8a 0.0458(15) 0.0510(16) 0.0269(12) 0.0304(13) -0.0016(10) 0.0036(11)
C9a 0.0369(14) 0.0535(17) 0.0358(14) 0.0220(13) -0.0118(11) -0.0099(12)
C10a 0.0275(12) 0.0388(14) 0.0406(14) 0.0112(11) -0.0020(10) -0.0054(11)
S21a 0.0317(3) 0.0305(3) 0.0249(3) 0.0086(2) 0.0063(2) 0.0038(2)
C11a 0.0255(11) 0.0197(11) 0.0224(11) 0.0048(9) 0.0014(8) 0.0024(8)
C12a 0.0247(11) 0.0280(12) 0.0248(11) 0.0074(9) 0.0044(9) 0.0031(9)
C13a 0.0252(11) 0.0291(12) 0.0229(11) 0.0067(9) -0.0011(9) 0.0024(9)
C14a 0.0317(12) 0.0218(11) 0.0212(11) 0.0072(9) 0.0031(9) 0.0028(9)
C15a 0.0253(11) 0.0294(12) 0.0273(12) 0.0095(9) 0.0071(9) 0.0027(9)
C16a 0.0252(11) 0.0258(11) 0.0283(12) 0.0094(9) -0.0013(9) -0.0001(9)
O14a 0.0348(9) 0.0405(9) 0.0191(8) 0.0126(7) 0.0020(6) -0.0009(7)
C17a 0.0446(16) 0.082(2) 0.0207(12) 0.0191(15) -0.0041(11) -0.0052(13)
O1b 0.0264(8) 0.0223(8) 0.0302(8) 0.0125(6) 0.0061(6) 0.0094(6)
P2b 0.0266(3) 0.0201(3) 0.0214(3) 0.0109(2) 0.0028(2) 0.0049(2)
S3b 0.0268(3) 0.0240(3) 0.0277(3) 0.0084(2) 0.0004(2) 0.0021(2)
C4b 0.0283(11) 0.0286(12) 0.0291(12) 0.0138(10) 0.0048(9) 0.0033(9)
C5b 0.0305(11) 0.0251(11) 0.0173(10) 0.0129(9) -0.0013(8) 0.0019(8)
C6b 0.0290(11) 0.0223(11) 0.0212(10) 0.0145(9) 0.0000(8) 0.0037(9)
C7b 0.0316(12) 0.0265(12) 0.0265(11) 0.0124(10) 0.0038(9) 0.0070(9)
C8b 0.0459(14) 0.0238(12) 0.0294(12) 0.0140(11) 0.0018(10) 0.0071(10)
C9b 0.0453(14) 0.0281(13) 0.0288(12) 0.0224(11) -0.0026(10) 0.0021(10)
C10b 0.0333(12) 0.0318(13) 0.0233(11) 0.0178(10) -0.0018(9) -0.0001(9)
S21b 0.0435(3) 0.0294(3) 0.0286(3) 0.0226(3) 0.0073(2) 0.0039(2)
C11b 0.0215(10) 0.0252(11) 0.0229(11) 0.0109(9) 0.0019(8) 0.0040(9)
C12b 0.0336(12) 0.0254(12) 0.0272(11) 0.0142(10) 0.0031(9) 0.0022(9)
C13b 0.0326(12) 0.0274(12) 0.0254(11) 0.0138(10) 0.0031(9) 0.0076(9)
C14b 0.0236(11) 0.0317(12) 0.0214(11) 0.0115(9) 0.0014(8) 0.0041(9)
C15b 0.0303(12) 0.0249(12) 0.0294(12) 0.0098(9) -0.0016(9) -0.0015(9)
C16b 0.0317(12) 0.0216(11) 0.0268(11) 0.0098(9) 0.0013(9) 0.0060(9)
O14b 0.0442(9) 0.0359(9) 0.0215(8) 0.0169(8) 0.0004(7) 0.0037(7)
C17b 0.0404(14) 0.0466(15) 0.0242(12) 0.0245(12) 0.0035(10) 0.0081(11)

loop_
_atom_type_symbol
_atom_type_description
_atom_type_scat_dispersion_real
_atom_type_scat_dispersion_imag
_atom_type_scat_source
C C 0.0181 0.0091 'International Tables Vol C Tables 4.2.6.8 and 6.1.1.4'
H H 0.0000 0.0000 'International Tables Vol C Tables 4.2.6.8 and 6.1.1.4'
O O 0.0492 0.0322 'International Tables Vol C Tables 4.2.6.8 and 6.1.1.4'
S S 0.3331 0.5567 'International Tables Vol C Tables 4.2.6.8 and 6.1.1.4'
P P 0.2955 0.4335 'International Tables Vol C Tables 4.2.6.8 and 6.1.1.4'

loop_
_geom_angle_atom_site_label_1
_geom_angle_atom_site_label_2
_geom_angle_atom_site_label_3
_geom_angle_site_symmetry_1
_geom_angle_site_symmetry_3
_geom_angle
_geom_angle_publ_flag
C6a O1a P2a . . 124.10(13) ?
O1a P2a C11a . . 99.46(9) ?
O1a P2a S21a . . 118.15(7) ?
C11a P2a S21a . . 114.65(7) ?
O1a P2a S3a . . 103.99(6) ?
C11a P2a S3a . . 109.24(7) ?
S21a P2a S3a . . 110.34(3) ?
C4a S3a P2a . . 98.13(8) ?
C5a C4a S3a . . 109.77(15) ?
C5a C4a H4a1 . . 109.7 ?
S3a C4a H4a1 . . 109.7 ?
C5a C4a H4a2 . . 109.7 ?
S3a C4a H4a2 . . 109.7 ?
H4a1 C4a H4a2 . . 108.2 ?
C6a C5a C10a . . 117.8(2) ?
C6a C5a C4a . . 119.70(19) ?
C10a C5a C4a . . 122.5(2) ?
C7a C6a C5a . . 123.1(2) ?
C7a C6a O1a . . 118.32(19) ?
C5a C6a O1a . . 118.51(19) ?
C6a C7a C8a . . 118.1(2) ?
C6a C7a H7a . . 121.0 ?
C8a C7a H7a . . 121.0 ?
C9a C8a C7a . . 120.3(2) ?
C9a C8a H8a . . 119.8 ?
C7a C8a H8a . . 119.8 ?
C8a C9a C10a . . 120.8(2) ?
C8a C9a H9a . . 119.6 ?
C10a C9a H9a . . 119.6 ?
C9a C10a C5a . . 120.0(2) ?
C9a C10a H10a . . 120.0 ?
C5a C10a H10a . . 120.0 ?
C12a C11a C16a . . 118.58(19) ?
C12a C11a P2a . . 119.61(16) ?
C16a C11a P2a . . 121.64(16) ?
C13a C12a C11a . . 121.5(2) ?
C13a C12a H12a . . 119.2 ?
C11a C12a H12a . . 119.2 ?
C12a C13a C14a . . 119.1(2) ?
C12a C13a H13a . . 120.5 ?
C14a C13a H13a . . 120.5 ?
O14a C14a C13a . . 124.18(19) ?
O14a C14a C15a . . 115.77(19) ?
C13a C14a C15a . . 120.05(19) ?
C16a C15a C14a . . 120.14(19) ?
C16a C15a H15a . . 119.9 ?
C14a C15a H15a . . 119.9 ?
C15a C16a C11a . . 120.6(2) ?
C15a C16a H16a . . 119.7 ?
C11a C16a H16a . . 119.7 ?
C14a O14a C17a . . 117.98(18) ?
O14a C17a H17a . . 109.5 ?
O14a C17a H17b . . 109.5 ?
H17a C17a H17b . . 109.5 ?
O14a C17a H17c . . 109.5 ?
H17a C17a H17c . . 109.5 ?
H17b C17a H17c . . 109.5 ?
C6b O1b P2b . . 127.23(13) ?
O1b P2b C11b . . 104.09(9) ?
O1b P2b S21b . . 112.57(6) ?
C11b P2b S21b . . 114.84(7) ?
O1b P2b S3b . . 104.42(6) ?
C11b P2b S3b . . 108.63(7) ?
S21b P2b S3b . . 111.54(3) ?
C4b S3b P2b . . 95.79(8) ?
C5b C4b S3b . . 113.98(15) ?
C5b C4b H4b1 . . 108.8 ?
S3b C4b H4b1 . . 108.8 ?
C5b C4b H4b2 . . 108.8 ?
S3b C4b H4b2 . . 108.8 ?
H4b1 C4b H4b2 . . 107.7 ?
C6b C5b C10b . . 116.7(2) ?
C6b C5b C4b . . 124.61(18) ?
C10b C5b C4b . . 118.6(2) ?
C5b C6b C7b . . 122.63(19) ?
C5b C6b O1b . . 123.69(19) ?
C7b C6b O1b . . 113.68(18) ?
C8b C7b C6b . . 118.9(2) ?
C8b C7b H7b . . 120.6 ?
C6b C7b H7b . . 120.6 ?
C9b C8b C7b . . 120.1(2) ?
C9b C8b H8b . . 119.9 ?
C7b C8b H8b . . 119.9 ?
C10b C9b C8b . . 120.0(2) ?
C10b C9b H9b . . 120.0 ?
C8b C9b H9b . . 120.0 ?
C9b C10b C5b . . 121.6(2) ?
C9b C10b H10b . . 119.2 ?
C5b C10b H10b . . 119.2 ?
C12b C11b C16b . . 119.02(19) ?
C12b C11b P2b . . 118.69(16) ?
C16b C11b P2b . . 122.27(16) ?
C13b C12b C11b . . 121.0(2) ?
C13b C12b H12b . . 119.5 ?
C11b C12b H12b . . 119.5 ?
C12b C13b C14b . . 119.1(2) ?
C12b C13b H13b . . 120.4 ?
C14b C13b H13b . . 120.4 ?
O14b C14b C15b . . 115.25(19) ?
O14b C14b C13b . . 124.3(2) ?
C15b C14b C13b . . 120.4(2) ?
C16b C15b C14b . . 120.3(2) ?
C16b C15b H15b . . 119.9 ?
C14b C15b H15b . . 119.9 ?
C15b C16b C11b . . 120.2(2) ?
C15b C16b H16b . . 119.9 ?
C11b C16b H16b . . 119.9 ?
C14b O14b C17b . . 117.99(17) ?
O14b C17b H17d . . 109.5 ?
O14b C17b H17e . . 109.5 ?
H17d C17b H17e . . 109.5 ?
O14b C17b H17f . . 109.5 ?
H17d C17b H17f . . 109.5 ?
H17e C17b H17f . . 109.5 ?

loop_
_geom_bond_atom_site_label_1
_geom_bond_atom_site_label_2
_geom_bond_site_symmetry_2
_geom_bond_distance
_geom_bond_publ_flag
O1a C6a . 1.404(3) ?
O1a P2a . 1.6119(15) ?
P2a C11a . 1.794(2) ?
P2a S21a . 1.9219(8) ?
P2a S3a . 2.0766(8) ?
S3a C4a . 1.835(2) ?
C4a C5a . 1.497(3) ?
C4a H4a1 . 0.9900 ?
C4a H4a2 . 0.9900 ?
C5a C6a . 1.385(3) ?
C5a C10a . 1.396(3) ?
C6a C7a . 1.375(3) ?
C7a C8a . 1.392(3) ?
C7a H7a . 0.9500 ?
C8a C9a . 1.375(4) ?
C8a H8a . 0.9500 ?
C9a C10a . 1.386(4) ?
C9a H9a . 0.9500 ?
C10a H10a . 0.9500 ?
C11a C12a . 1.389(3) ?
C11a C16a . 1.398(3) ?
C12a C13a . 1.385(3) ?
C12a H12a . 0.9500 ?
C13a C14a . 1.393(3) ?
C13a H13a . 0.9500 ?
C14a O14a . 1.355(3) ?
C14a C15a . 1.393(3) ?
C15a C16a . 1.378(3) ?
C15a H15a . 0.9500 ?
C16a H16a . 0.9500 ?
O14a C17a . 1.428(3) ?
C17a H17a . 0.9800 ?
C17a H17b . 0.9800 ?
C17a H17c . 0.9800 ?
O1b C6b . 1.412(2) ?
O1b P2b . 1.6033(15) ?
P2b C11b . 1.796(2) ?
P2b S21b . 1.9197(7) ?
P2b S3b . 2.0586(8) ?
S3b C4b . 1.831(2) ?
C4b C5b . 1.505(3) ?
C4b H4b1 . 0.9900 ?
C4b H4b2 . 0.9900 ?
C5b C6b . 1.385(3) ?
C5b C10b . 1.401(3) ?
C6b C7b . 1.386(3) ?
C7b C8b . 1.385(3) ?
C7b H7b . 0.9500 ?
C8b C9b . 1.380(3) ?
C8b H8b . 0.9500 ?
C9b C10b . 1.377(3) ?
C9b H9b . 0.9500 ?
C10b H10b . 0.9500 ?
C11b C12b . 1.392(3) ?
C11b C16b . 1.396(3) ?
C12b C13b . 1.386(3) ?
C12b H12b . 0.9500 ?
C13b C14b . 1.390(3) ?
C13b H13b . 0.9500 ?
C14b O14b . 1.365(3) ?
C14b C15b . 1.384(3) ?
C15b C16b . 1.380(3) ?
C15b H15b . 0.9500 ?
C16b H16b . 0.9500 ?
O14b C17b . 1.434(3) ?
C17b H17d . 0.9800 ?
C17b H17e . 0.9800 ?
C17b H17f . 0.9800 ?

loop_
_geom_torsion_atom_site_label_1
_geom_torsion_atom_site_label_2
_geom_torsion_atom_site_label_3
_geom_torsion_atom_site_label_4
_geom_torsion_site_symmetry_1
_geom_torsion_site_symmetry_2
_geom_torsion_site_symmetry_3
_geom_torsion_site_symmetry_4
_geom_torsion
_geom_torsion_publ_flag
C6a O1a P2a C11a . . . . -146.02(17) ?
C6a O1a P2a S21a . . . . 89.32(17) ?
C6a O1a P2a S3a . . . . -33.33(17) ?
O1a P2a S3a C4a . . . . -19.97(10) ?
C11a P2a S3a C4a . . . . 85.47(11) ?
S21a P2a S3a C4a . . . . -147.62(8) ?
P2a S3a C4a C5a . . . . 59.70(15) ?
S3a C4a C5a C6a . . . . -55.1(2) ?
S3a C4a C5a C10a . . . . 124.4(2) ?
C10a C5a C6a C7a . . . . 0.1(3) ?
C4a C5a C6a C7a . . . . 179.6(2) ?
C10a C5a C6a O1a . . . . 176.18(19) ?
C4a C5a C6a O1a . . . . -4.2(3) ?
P2a O1a C6a C7a . . . . -128.39(18) ?
P2a O1a C6a C5a . . . . 55.3(2) ?
C5a C6a C7a C8a . . . . 0.6(3) ?
O1a C6a C7a C8a . . . . -175.56(19) ?
C6a C7a C8a C9a . . . . -0.8(3) ?
C7a C8a C9a C10a . . . . 0.4(4) ?
C8a C9a C10a C5a . . . . 0.3(4) ?
C6a C5a C10a C9a . . . . -0.5(3) ?
C4a C5a C10a C9a . . . . 180.0(2) ?
O1a P2a C11a C12a . . . . -150.77(17) ?
S21a P2a C11a C12a . . . . -23.7(2) ?
S3a P2a C11a C12a . . . . 100.70(17) ?
O1a P2a C11a C16a . . . . 33.9(2) ?
S21a P2a C11a C16a . . . . 160.92(16) ?
S3a P2a C11a C16a . . . . -74.66(19) ?
C16a C11a C12a C13a . . . . 0.6(3) ?
P2a C11a C12a C13a . . . . -174.86(17) ?
C11a C12a C13a C14a . . . . 0.3(3) ?
C12a C13a C14a O14a . . . . 179.2(2) ?
C12a C13a C14a C15a . . . . -1.1(3) ?
O14a C14a C15a C16a . . . . -179.2(2) ?
C13a C14a C15a C16a . . . . 1.1(3) ?
C14a C15a C16a C11a . . . . -0.1(3) ?
C12a C11a C16a C15a . . . . -0.7(3) ?
P2a C11a C16a C15a . . . . 174.71(17) ?
C13a C14a O14a C17a . . . . -0.6(3) ?
C15a C14a O14a C17a . . . . 179.7(2) ?
C6b O1b P2b C11b . . . . -82.72(17) ?
C6b O1b P2b S21b . . . . 152.30(14) ?
C6b O1b P2b S3b . . . . 31.14(17) ?
O1b P2b S3b C4b . . . . -50.90(9) ?
C11b P2b S3b C4b . . . . 59.70(10) ?
S21b P2b S3b C4b . . . . -172.74(8) ?
P2b S3b C4b C5b . . . . 55.70(16) ?
S3b C4b C5b C6b . . . . -35.7(3) ?
S3b C4b C5b C10b . . . . 145.92(17) ?
C10b C5b C6b C7b . . . . -1.2(3) ?
C4b C5b C6b C7b . . . . -179.7(2) ?
C10b C5b C6b O1b . . . . 178.88(18) ?
C4b C5b C6b O1b . . . . 0.4(3) ?
P2b O1b C6b C5b . . . . -1.6(3) ?
P2b O1b C6b C7b . . . . 178.51(15) ?
C5b C6b C7b C8b . . . . 1.8(3) ?
O1b C6b C7b C8b . . . . -178.33(18) ?
C6b C7b C8b C9b . . . . -0.6(3) ?
C7b C8b C9b C10b . . . . -0.9(3) ?
C8b C9b C10b C5b . . . . 1.5(3) ?
C6b C5b C10b C9b . . . . -0.4(3) ?
C4b C5b C10b C9b . . . . 178.1(2) ?
O1b P2b C11b C12b . . . . -164.91(16) ?
S21b P2b C11b C12b . . . . -41.39(19) ?
S3b P2b C11b C12b . . . . 84.27(17) ?
O1b P2b C11b C16b . . . . 16.9(2) ?
S21b P2b C11b C16b . . . . 140.42(16) ?
S3b P2b C11b C16b . . . . -93.92(18) ?
C16b C11b C12b C13b . . . . 1.1(3) ?
P2b C11b C12b C13b . . . . -177.12(17) ?
C11b C12b C13b C14b . . . . -0.2(3) ?
C12b C13b C14b O14b . . . . 178.4(2) ?
C12b C13b C14b C15b . . . . -1.1(3) ?
O14b C14b C15b C16b . . . . -178.10(19) ?
C13b C14b C15b C16b . . . . 1.4(3) ?
C14b C15b C16b C11b . . . . -0.4(3) ?
C12b C11b C16b C15b . . . . -0.8(3) ?
P2b C11b C16b C15b . . . . 177.37(17) ?
C15b C14b O14b C17b . . . . 179.73(19) ?
C13b C14b O14b C17b . . . . 0.2(3) ?
